data_7052382
loop_
_publ_author_name
'Mark W. Glenny'
'Marie Lacombe'
'Jason B. Love'
'Alexander J. Blake'
'Leonard F. Lindoy'
'Robert C. Luckay'
'Karsten Gloe'
'Bianca Antonioli'
'Claire Wilson'
'Martin Schr\"oder'

_publ_section_title
;
 Design and synthesis of heteroditopic aza-thioether macrocycles for
 metal extraction
;
_journal_issue 12
_journal_name_full 'New Journal of Chemistry'
_journal_page_first 1755
_journal_paper_doi 10.1039/b609180f
_journal_volume 30
_journal_year 2006
_chemical_formula_moiety 'C26 H36 N4 O2 S3'
_chemical_formula_sum 'C26 H36 N4 O2 S3'
_chemical_formula_weight 532.77
_chemical_name_systematic
; 
 ? 
;
_space_group_IT_number 14
_symmetry_cell_setting monoclinic
_symmetry_space_group_name_Hall '-P 2yn'
_symmetry_space_group_name_H-M 'P 1 21/n 1'
_atom_sites_solution_hydrogens geom
_atom_sites_solution_primary direct
_atom_sites_solution_secondary difmap
_audit_creation_method SHELXL-97
_cell_angle_alpha 90.00
_cell_angle_beta 115.526(3)
_cell_angle_gamma 90.00
_cell_formula_units_Z 4
_cell_length_a 17.049(3)
_cell_length_b 10.189(2)
_cell_length_c 17.316(3)
_cell_measurement_reflns_used 1019
_cell_measurement_temperature 150(2)
_cell_measurement_theta_max 28.18
_cell_measurement_theta_min 2.22
_cell_volume 2714.4(9)
_computing_cell_refinement 'Bruker SAINT version 6.02a (Bruker, 2000)'
_computing_data_collection 'Bruker SMART version 5.054 (Bruker, 1998)'
_computing_data_reduction 'Bruker SAINT; Bruker SHELXTL (Bruker, 1997)'
_computing_molecular_graphics 'Bruker SHELXTL'
_computing_publication_material 'SHELXL-97; PLATON (Spek, 2000)'
_computing_structure_refinement 'SHELXL-97 (Sheldrick, 1997)'
_computing_structure_solution 'SHELXS-97 (Sheldrick, 1990)'
_diffrn_ambient_temperature 150(2)
_diffrn_measured_fraction_theta_full 0.993
_diffrn_measured_fraction_theta_max 0.907
_diffrn_measurement_device_type 'Bruker SMART1000 CCD area detector'
_diffrn_measurement_method omega
_diffrn_radiation_monochromator graphite
_diffrn_radiation_source 'sealed tube'
_diffrn_radiation_type MoK\a
_diffrn_radiation_wavelength 0.71073
_diffrn_reflns_av_R_equivalents 0.028
_diffrn_reflns_av_sigmaI/netI 0.029
_diffrn_reflns_limit_h_max 21
_diffrn_reflns_limit_h_min -22
_diffrn_reflns_limit_k_max 13
_diffrn_reflns_limit_k_min -13
_diffrn_reflns_limit_l_max 23
_diffrn_reflns_limit_l_min -23
_diffrn_reflns_number 24574
_diffrn_reflns_theta_full 27.50
_diffrn_reflns_theta_max 28.93
_diffrn_reflns_theta_min 2.22
_diffrn_standards_decay_% 0
_exptl_absorpt_coefficient_mu 0.304
_exptl_absorpt_correction_T_max 0.942
_exptl_absorpt_correction_T_min 0.778
_exptl_absorpt_correction_type multi-scan
_exptl_absorpt_process_details 'SADABS (Bruker, 1999)'
_exptl_crystal_colour colourless
_exptl_crystal_density_diffrn 1.304
_exptl_crystal_density_method 'not measured'
_exptl_crystal_description block
_exptl_crystal_F_000 1136
_exptl_crystal_size_max 0.34
_exptl_crystal_size_mid 0.26
_exptl_crystal_size_min 0.24
_refine_diff_density_max 0.33
_refine_diff_density_min -0.18
_refine_diff_density_rms 0.05
_refine_ls_goodness_of_fit_ref 1.036
_refine_ls_hydrogen_treatment constr
_refine_ls_matrix_type full
_refine_ls_number_parameters 316
_refine_ls_number_reflns 6494
_refine_ls_number_restraints 0
_refine_ls_restrained_S_all 1.036
_refine_ls_R_factor_all 0.0502
_refine_ls_R_factor_gt 0.0366
_refine_ls_shift/su_max 0.001
_refine_ls_shift/su_mean 0.000
_refine_ls_structure_factor_coef Fsqd
_refine_ls_weighting_details 'calc w=1/[\s^2^(Fo^2^)+(0.060P)^2^] where P=(Fo^2^+2Fc^2^)/3'
_refine_ls_weighting_scheme calc
_refine_ls_wR_factor_gt 0.0956
_refine_ls_wR_factor_ref 0.101
_reflns_number_gt 5027
_reflns_number_total 6866
_reflns_threshold_expression I>2sigma(I)
_cod_data_source_file b609180f.txt
_cod_data_source_block (23)
_cod_depositor_comments
;
The following automatic conversions were performed:
'_symmetry_cell_setting' value 'Monoclinic' changed to 'monoclinic'
according to '/home/saulius/struct/CIF-dictionaries/cif_core.dic'
dictionary named 'cif_core.dic' version 2.4.1 from 2010-06-29.

Automatic conversion script
Id: cif_fix_enum 1527 2010-12-29 10:47:43Z saulius 
;
_cod_original_cell_volume 2714(2)
_cod_original_sg_symbol_H-M 'P 21/n'
_cod_database_code 7052382

loop_
_symmetry_equiv_pos_as_xyz
'x, y, z'
'-x+1/2, y+1/2, -z+1/2'
'-x, -y, -z'
'x-1/2, -y-1/2, z-1/2'

loop_
_atom_site_label
_atom_site_type_symbol
_atom_site_fract_x
_atom_site_fract_y
_atom_site_fract_z
_atom_site_U_iso_or_equiv
_atom_site_adp_type
_atom_site_occupancy
_atom_site_symmetry_multiplicity
_atom_site_calc_flag
_atom_site_refinement_flags
_atom_site_disorder_assembly
_atom_site_disorder_group
N1 N 1.06765(8) 0.03673(11) 0.33609(8) 0.0254(3) Uani 1 1 d . . .
O1 O 1.01000(8) -0.19507(12) 0.46185(7) 0.0448(3) Uani 1 1 d . . .
C1 C 1.09734(9) 0.17391(13) 0.35081(10) 0.0277(3) Uani 1 1 d . . .
H1A H 1.1088 0.2048 0.3024 0.033 Uiso 1 1 calc R . .
H1B H 1.1523 0.1797 0.4037 0.033 Uiso 1 1 calc R . .
S1 S 0.97826(2) 0.52093(4) 0.19415(2) 0.03391(11) Uani 1 1 d . . .
S2 S 0.88519(3) 0.33776(4) 0.00167(3) 0.03966(12) Uani 1 1 d . . .
N2 N 1.05347(7) 0.40040(11) 0.36791(7) 0.0247(3) Uani 1 1 d . . .
O2 O 1.24732(8) 0.56693(14) 0.51924(7) 0.0480(3) Uani 1 1 d . . .
C2 C 1.02938(9) 0.26055(13) 0.35926(9) 0.0249(3) Uani 1 1 d . . .
H2A H 0.9734 0.2488 0.3082 0.030 Uiso 1 1 calc R . .
H2B H 1.0211 0.2327 0.4100 0.030 Uiso 1 1 calc R . .
S3 S 0.96710(3) -0.04348(4) 0.13261(2) 0.03321(11) Uani 1 1 d . . .
N3 N 0.93554(8) -0.11638(11) 0.32523(7) 0.0260(3) Uani 1 1 d . . .
H3A H 0.9404 -0.0592 0.2895 0.031 Uiso 1 1 calc R . .
C3 C 0.97669(10) 0.48408(15) 0.34809(9) 0.0304(3) Uani 1 1 d . . .
H3B H 0.9961 0.5750 0.3667 0.036 Uiso 1 1 calc R . .
H3C H 0.9449 0.4524 0.3807 0.036 Uiso 1 1 calc R . .
N4 N 1.18107(8) 0.56447(12) 0.37313(7) 0.0270(3) Uani 1 1 d . . .
H4A H 1.1375 0.5276 0.3299 0.032 Uiso 1 1 calc R . .
C4 C 0.91552(9) 0.48439(15) 0.25329(10) 0.0301(3) Uani 1 1 d . . .
H4B H 0.8697 0.5514 0.2411 0.036 Uiso 1 1 calc R . .
H4C H 0.8872 0.3976 0.2360 0.036 Uiso 1 1 calc R . .
C5 C 0.89456(11) 0.57271(16) 0.09246(10) 0.0376(4) Uani 1 1 d . . .
H5A H 0.8589 0.6408 0.1030 0.045 Uiso 1 1 calc R . .
H5B H 0.9227 0.6140 0.0591 0.045 Uiso 1 1 calc R . .
C6 C 0.83435(10) 0.46429(16) 0.03834(11) 0.0384(4) Uani 1 1 d . . .
H6A H 0.7873 0.5051 -0.0124 0.046 Uiso 1 1 calc R . .
H6B H 0.8071 0.4220 0.0722 0.046 Uiso 1 1 calc R . .
C7 C 0.91424(11) 0.21373(15) 0.08557(10) 0.0346(3) Uani 1 1 d . . .
H7A H 0.9650 0.2437 0.1375 0.041 Uiso 1 1 calc R . .
H7B H 0.8651 0.1996 0.1007 0.041 Uiso 1 1 calc R . .
C8 C 0.93583(10) 0.08697(15) 0.05345(9) 0.0323(3) Uani 1 1 d . . .
H8A H 0.9840 0.1031 0.0372 0.039 Uiso 1 1 calc R . .
H8B H 0.8846 0.0583 0.0015 0.039 Uiso 1 1 calc R . .
C9 C 1.07992(10) -0.00105(16) 0.19833(10) 0.0307(3) Uani 1 1 d . . .
H9A H 1.1172 -0.0460 0.1757 0.037 Uiso 1 1 calc R . .
H9B H 1.0876 0.0947 0.1948 0.037 Uiso 1 1 calc R . .
C10 C 1.10902(10) -0.03976(15) 0.29175(10) 0.0304(3) Uani 1 1 d . . .
H10A H 1.0959 -0.1339 0.2943 0.036 Uiso 1 1 calc R . .
H10B H 1.1728 -0.0287 0.3225 0.036 Uiso 1 1 calc R . .
C11 C 1.07738(10) -0.02889(14) 0.41479(9) 0.0301(3) Uani 1 1 d . . .
H11A H 1.0808 0.0386 0.4573 0.036 Uiso 1 1 calc R . .
H11B H 1.1329 -0.0779 0.4385 0.036 Uiso 1 1 calc R . .
C12 C 1.00413(10) -0.12307(14) 0.40296(9) 0.0290(3) Uani 1 1 d . . .
C13 C 0.85697(9) -0.18867(13) 0.29344(10) 0.0264(3) Uani 1 1 d . . .
C14 C 0.83317(10) -0.26628(15) 0.34680(11) 0.0331(3) Uani 1 1 d . . .
H14A H 0.8689 -0.2698 0.4067 0.040 Uiso 1 1 calc R . .
C15 C 0.75647(11) -0.33793(15) 0.31065(12) 0.0388(4) Uani 1 1 d . . .
H15A H 0.7404 -0.3923 0.3461 0.047 Uiso 1 1 calc R . .
C16 C 0.70351(10) -0.33138(16) 0.22446(13) 0.0417(4) Uani 1 1 d . . .
H16A H 0.6515 -0.3815 0.2007 0.050 Uiso 1 1 calc R . .
C17 C 0.72590(10) -0.25156(15) 0.17192(11) 0.0362(4) Uani 1 1 d . . .
H17A H 0.6886 -0.2456 0.1125 0.043 Uiso 1 1 calc R . .
C18 C 0.80291(9) -0.18057(14) 0.20653(10) 0.0297(3) Uani 1 1 d . . .
H18A H 0.8186 -0.1265 0.1707 0.036 Uiso 1 1 calc R . .
C19 C 1.12264(10) 0.43153(15) 0.45220(9) 0.0302(3) Uani 1 1 d . . .
H19A H 1.1528 0.3491 0.4791 0.036 Uiso 1 1 calc R . .
H19B H 1.0959 0.4673 0.4884 0.036 Uiso 1 1 calc R . .
C20 C 1.18979(10) 0.52901(14) 0.45163(9) 0.0284(3) Uani 1 1 d . . .
C21 C 1.23182(9) 0.65205(13) 0.35060(9) 0.0243(3) Uani 1 1 d . . .
C22 C 1.30594(9) 0.71433(14) 0.41048(9) 0.0286(3) Uani 1 1 d . . .
H22A H 1.3251 0.6982 0.4699 0.034 Uiso 1 1 calc R . .
C23 C 1.35160(10) 0.80058(15) 0.38214(10) 0.0320(3) Uani 1 1 d . . .
H23A H 1.4023 0.8427 0.4227 0.038 Uiso 1 1 calc R . .
C24 C 1.32433(10) 0.82549(14) 0.29639(10) 0.0308(3) Uani 1 1 d . . .
H24A H 1.3555 0.8854 0.2780 0.037 Uiso 1 1 calc R . .
C25 C 1.25092(9) 0.76263(14) 0.23668(10) 0.0289(3) Uani 1 1 d . . .
H25A H 1.2322 0.7789 0.1773 0.035 Uiso 1 1 calc R . .
C26 C 1.20521(9) 0.67681(14) 0.26335(9) 0.0263(3) Uani 1 1 d . . .
H26A H 1.1551 0.6340 0.2222 0.032 Uiso 1 1 calc R . .

loop_
_atom_site_aniso_label
_atom_site_aniso_U_11
_atom_site_aniso_U_22
_atom_site_aniso_U_33
_atom_site_aniso_U_23
_atom_site_aniso_U_13
_atom_site_aniso_U_12
N1 0.0266(6) 0.0227(6) 0.0264(6) 0.0032(5) 0.0110(5) -0.0005(5)
O1 0.0523(7) 0.0478(7) 0.0308(6) 0.0137(5) 0.0147(5) -0.0083(6)
C1 0.0260(7) 0.0242(7) 0.0341(8) 0.0013(6) 0.0140(6) -0.0035(6)
S1 0.0267(2) 0.0468(2) 0.0250(2) 0.00308(16) 0.00809(15) 0.00074(16)
S2 0.0467(2) 0.0400(2) 0.0269(2) 0.00380(17) 0.01072(18) 0.00742(18)
N2 0.0276(6) 0.0241(6) 0.0217(6) -0.0012(5) 0.0101(5) -0.0021(5)
O2 0.0431(7) 0.0719(9) 0.0214(6) -0.0031(5) 0.0067(5) -0.0225(6)
C2 0.0251(7) 0.0240(7) 0.0269(7) 0.0022(6) 0.0125(6) -0.0027(5)
S3 0.0386(2) 0.0290(2) 0.0302(2) -0.00009(15) 0.01324(17) -0.00749(16)
N3 0.0291(6) 0.0230(6) 0.0281(6) 0.0055(5) 0.0145(5) -0.0009(5)
C3 0.0391(8) 0.0265(7) 0.0295(8) -0.0019(6) 0.0184(7) 0.0022(6)
N4 0.0286(6) 0.0295(6) 0.0196(6) -0.0032(5) 0.0072(5) -0.0074(5)
C4 0.0290(7) 0.0288(8) 0.0338(8) 0.0015(6) 0.0146(6) 0.0046(6)
C5 0.0400(9) 0.0358(9) 0.0295(8) 0.0061(7) 0.0078(7) 0.0062(7)
C6 0.0303(8) 0.0415(9) 0.0321(9) 0.0041(7) 0.0028(7) 0.0075(7)
C7 0.0386(9) 0.0363(9) 0.0297(8) 0.0054(7) 0.0156(7) 0.0068(7)
C8 0.0366(8) 0.0320(8) 0.0260(8) 0.0000(6) 0.0113(7) -0.0028(6)
C9 0.0294(8) 0.0320(8) 0.0339(8) 0.0020(6) 0.0165(7) 0.0029(6)
C10 0.0288(8) 0.0286(8) 0.0339(8) 0.0036(6) 0.0136(6) 0.0060(6)
C11 0.0334(8) 0.0284(8) 0.0251(7) 0.0044(6) 0.0095(6) -0.0009(6)
C12 0.0368(8) 0.0255(7) 0.0274(7) 0.0025(6) 0.0163(6) 0.0020(6)
C13 0.0277(7) 0.0203(7) 0.0360(8) 0.0024(6) 0.0182(6) 0.0032(5)
C14 0.0390(9) 0.0266(8) 0.0426(9) 0.0046(7) 0.0261(7) 0.0021(6)
C15 0.0406(9) 0.0285(8) 0.0614(11) 0.0061(7) 0.0353(9) 0.0017(7)
C16 0.0268(8) 0.0276(8) 0.0743(13) -0.0001(8) 0.0251(9) -0.0011(6)
C17 0.0275(8) 0.0289(8) 0.0469(10) 0.0000(7) 0.0109(7) 0.0025(6)
C18 0.0276(7) 0.0242(7) 0.0385(8) 0.0033(6) 0.0151(7) 0.0024(6)
C19 0.0388(8) 0.0312(8) 0.0200(7) -0.0017(6) 0.0121(6) -0.0065(6)
C20 0.0302(7) 0.0307(8) 0.0227(7) -0.0008(6) 0.0098(6) -0.0006(6)
C21 0.0256(7) 0.0213(7) 0.0270(7) -0.0013(5) 0.0123(6) 0.0007(5)
C22 0.0294(7) 0.0294(8) 0.0259(7) -0.0034(6) 0.0108(6) -0.0010(6)
C23 0.0279(7) 0.0293(8) 0.0393(9) -0.0082(6) 0.0151(7) -0.0043(6)
C24 0.0331(8) 0.0248(7) 0.0415(9) -0.0010(6) 0.0228(7) 0.0000(6)
C25 0.0324(8) 0.0276(7) 0.0313(8) 0.0020(6) 0.0181(6) 0.0047(6)
C26 0.0257(7) 0.0271(7) 0.0248(7) -0.0026(6) 0.0096(6) 0.0009(6)

loop_
_atom_type_symbol
_atom_type_description
_atom_type_scat_dispersion_real
_atom_type_scat_dispersion_imag
_atom_type_scat_source
C C 0.0033 0.0016 'International Tables Vol C Tables 4.2.6.8 and 6.1.1.4'
H H 0.0000 0.0000 'International Tables Vol C Tables 4.2.6.8 and 6.1.1.4'
N N 0.0061 0.0033 'International Tables Vol C Tables 4.2.6.8 and 6.1.1.4'
O O 0.0106 0.0060 'International Tables Vol C Tables 4.2.6.8 and 6.1.1.4'
S S 0.1246 0.1234 'International Tables Vol C Tables 4.2.6.8 and 6.1.1.4'

loop_
_geom_angle_atom_site_label_1
_geom_angle_atom_site_label_2
_geom_angle_atom_site_label_3
_geom_angle
_geom_angle_site_symmetry_1
_geom_angle_site_symmetry_3
_geom_angle_publ_flag
N1 C1 C2 110.51(11) . . ?
N1 C10 C9 114.00(12) . . ?
N1 C11 C12 114.03(12) . . ?
N2 C2 C1 112.51(11) . . ?
N2 C3 C4 112.35(12) . . ?
N2 C19 C20 114.91(12) . . ?
N3 C12 C11 114.28(12) . . ?
N4 C20 C19 115.14(12) . . ?
O1 C12 N3 125.76(14) . . ?
O1 C12 C11 119.95(14) . . ?
O2 C20 N4 125.05(14) . . ?
O2 C20 C19 119.78(13) . . ?
C2 N2 C3 110.81(11) . . y
C3 C4 S1 108.30(10) . . ?
C5 S1 C4 101.59(8) . . y
C5 C6 S2 115.69(12) . . ?
C6 C5 S1 115.36(11) . . ?
C6 S2 C7 102.71(8) . . y
C7 C8 S3 112.70(10) . . ?
C8 C7 S2 108.89(10) . . ?
C9 S3 C8 100.72(7) . . y
C10 N1 C1 112.80(12) . . y
C10 C9 S3 112.08(11) . . ?
C11 N1 C1 112.38(12) . . y
C11 N1 C10 110.92(11) . . y
C12 N3 C13 128.95(12) . . ?
C13 C18 C17 119.99(14) . . ?
C14 C13 N3 122.07(14) . . ?
C15 C14 C13 118.87(15) . . ?
C15 C16 C17 120.14(15) . . ?
C16 C15 C14 120.98(15) . . ?
C18 C13 C14 120.17(14) . . ?
C18 C13 N3 117.76(13) . . ?
C18 C17 C16 119.82(16) . . ?
C19 N2 C2 112.40(11) . . y
C19 N2 C3 111.13(11) . . y
C20 N4 C21 129.26(12) . . y
C21 C22 C23 119.28(13) . . ?
C22 C21 C26 119.24(13) . . ?
C22 C21 N4 123.36(13) . . ?
C23 C24 C25 119.71(14) . . ?
C24 C23 C22 121.03(14) . . ?
C25 C26 C21 120.62(14) . . ?
C26 C21 N4 117.41(12) . . ?
C26 C25 C24 120.11(14) . . ?

loop_
_geom_bond_atom_site_label_1
_geom_bond_atom_site_label_2
_geom_bond_distance
_geom_bond_site_symmetry_2
_geom_bond_publ_flag
N1 C1 1.4709(18) . y
N1 C10 1.4702(19) . y
N1 C11 1.4619(18) . y
O1 C12 1.2247(18) . y
S1 C4 1.8098(16) . y
S1 C5 1.8028(16) . y
S2 C6 1.8141(18) . y
S2 C7 1.8256(15) . y
N2 C2 1.4726(18) . y
N2 C3 1.4735(18) . y
N2 C19 1.4623(18) . y
O2 C20 1.2216(17) . y
S3 C9 1.8153(16) . y
S3 C8 1.8166(15) . y
N3 C12 1.3518(18) . y
N3 C13 1.4158(18) . y
N4 C20 1.3514(18) . y
N4 C21 1.4099(18) . y
C1 C2 1.5130(19) . ?
C3 C4 1.519(2) . ?
C5 C6 1.524(2) . ?
C7 C8 1.513(2) . ?
C9 C10 1.525(2) . ?
C11 C12 1.517(2) . ?
C13 C18 1.388(2) . ?
C13 C14 1.402(2) . ?
C14 C15 1.389(2) . ?
C15 C16 1.373(3) . ?
C16 C17 1.391(2) . ?
C17 C18 1.389(2) . ?
C19 C20 1.519(2) . ?
C21 C22 1.3948(19) . ?
C21 C26 1.400(2) . ?
C22 C23 1.396(2) . ?
C23 C24 1.375(2) . ?
C24 C25 1.389(2) . ?
C25 C26 1.377(2) . ?

loop_
_geom_hbond_atom_site_label_D
_geom_hbond_atom_site_label_H
_geom_hbond_atom_site_label_A
_geom_hbond_distance_DH
_geom_hbond_distance_HA
_geom_hbond_distance_DA
_geom_hbond_angle_DHA
_geom_hbond_site_symmetry_A
N3 H3A N1 0.88 2.19 2.6791(17) 115 .
N3 H3A S3 0.88 2.95 3.6762(13) 142 .
N4 H4A N2 0.88 2.23 2.7140(17) 114 .
N4 H4A S1 0.88 2.72 3.5386(13) 155 .

loop_
_cod_related_entry_id
_cod_related_entry_database
_cod_related_entry_code
1 ChemSpider 21141686
